data_7022730
loop_
_publ_author_name
'Jia, Hong-Li'
'Jia, Ming-Jun'
'Li, Guang-Hua'
'Wang, Yan-Ning'
'Yu, Jie-Hui'
'Xu, Ji-Qing'

_publ_section_title
;
 New thiocyanatocadmates templated by multi-dentate N-heterocyclic/diamine
 molecules.
;
_journal_issue 18
_journal_name_full 'Dalton transactions (Cambridge, England : 2003)'
_journal_page_first 6429
_journal_page_last 6439
_journal_paper_doi 10.1039/c3dt32900c
_journal_volume 42
_journal_year 2013
_chemical_formula_sum 'C30 H20 Cd3 N14 S12'
_chemical_formula_weight 1298.52
_chemical_name_systematic
;
?
;
_space_group_IT_number 2
_symmetry_cell_setting triclinic
_symmetry_space_group_name_Hall '-P 1'
_symmetry_space_group_name_H-M 'P -1'
_atom_sites_solution_hydrogens geom
_atom_sites_solution_primary direct
_atom_sites_solution_secondary difmap
_audit_creation_method SHELXL-97
_cell_angle_alpha 88.857(4)
_cell_angle_beta 86.001(3)
_cell_angle_gamma 89.661(4)
_cell_formula_units_Z 1
_cell_length_a 5.7788(3)
_cell_length_b 10.8811(8)
_cell_length_c 17.8852(8)
_cell_measurement_temperature 293(2)
_cell_volume 1121.64(11)
_computing_cell_refinement 'Bruker SMAR'
_computing_data_collection 'Bruker SMAR'
_computing_data_reduction 'Bruker SMAR'
_computing_structure_refinement 'SHELXL-97 (Sheldrick, 1997)'
_computing_structure_solution 'SHELXS-97 (Sheldrick, 1990)'
_diffrn_ambient_temperature 293(2)
_diffrn_detector_area_resol_mean 9.00cm
_diffrn_measured_fraction_theta_full 0.995
_diffrn_measured_fraction_theta_max 0.995
_diffrn_measurement_device_type 'CCD area detector'
_diffrn_measurement_method 'phi and omega scans'
_diffrn_radiation_monochromator graphite
_diffrn_radiation_source 'fine-focus sealed tube'
_diffrn_radiation_type MoK\a
_diffrn_radiation_wavelength 0.71073
_diffrn_reflns_av_R_equivalents 0.0277
_diffrn_reflns_av_sigmaI/netI 0.0265
_diffrn_reflns_limit_h_max 6
_diffrn_reflns_limit_h_min -6
_diffrn_reflns_limit_k_max 8
_diffrn_reflns_limit_k_min -12
_diffrn_reflns_limit_l_max 19
_diffrn_reflns_limit_l_min -19
_diffrn_reflns_number 5398
_diffrn_reflns_theta_full 23.24
_diffrn_reflns_theta_max 23.24
_diffrn_reflns_theta_min 1.87
_diffrn_standards_decay_% none
_diffrn_standards_interval_count none
_diffrn_standards_interval_time none
_diffrn_standards_number none
_exptl_absorpt_coefficient_mu 2.011
_exptl_absorpt_correction_T_max 0.802
_exptl_absorpt_correction_T_min 0.767
_exptl_absorpt_correction_type empirical
_exptl_absorpt_process_details SADABS
_exptl_crystal_colour colorless
_exptl_crystal_density_diffrn 1.922
_exptl_crystal_density_method 'not measured'
_exptl_crystal_description block
_exptl_crystal_F_000 634
_exptl_crystal_size_max 0.14
_exptl_crystal_size_mid 0.11
_exptl_crystal_size_min 0.11
_refine_diff_density_max 0.412
_refine_diff_density_min -0.444
_refine_diff_density_rms 0.071
_refine_ls_extinction_method none
_refine_ls_goodness_of_fit_ref 1.073
_refine_ls_hydrogen_treatment constr
_refine_ls_matrix_type full
_refine_ls_number_parameters 268
_refine_ls_number_reflns 3215
_refine_ls_number_restraints 0
_refine_ls_restrained_S_all 1.073
_refine_ls_R_factor_all 0.0261
_refine_ls_R_factor_gt 0.0231
_refine_ls_shift/su_max 0.002
_refine_ls_shift/su_mean 0.000
_refine_ls_structure_factor_coef Fsqd
_refine_ls_weighting_details 'calc w=1/[\s^2^(Fo^2^)+(0.0353P)^2^+0.3861P] where P=(Fo^2^+2Fc^2^)/3'
_refine_ls_weighting_scheme calc
_refine_ls_wR_factor_gt 0.0601
_refine_ls_wR_factor_ref 0.0617
_reflns_number_gt 2942
_reflns_number_total 3215
_reflns_threshold_expression >2sigma(I)
_cod_data_source_file c3dt32900c.txt
_cod_data_source_block 3
_cod_original_sg_symbol_H-M p-1
_cod_database_code 7022730

loop_
_symmetry_equiv_pos_as_xyz
'x, y, z'
'-x, -y, -z'

loop_
_atom_site_label
_atom_site_type_symbol
_atom_site_fract_x
_atom_site_fract_y
_atom_site_fract_z
_atom_site_U_iso_or_equiv
_atom_site_adp_type
_atom_site_occupancy
_atom_site_symmetry_multiplicity
_atom_site_calc_flag
_atom_site_refinement_flags
Cd1 Cd 0.5000 0.0000 0.5000 0.02899(11) Uani 1 2 d S
Cd2 Cd 0.62032(4) -0.35086(2) 0.926618(14) 0.03733(10) Uani 1 1 d .
N1 N 1.0435(6) -0.1952(3) 0.76797(18) 0.0576(9) Uani 1 1 d .
N2 N 1.2938(5) -0.2439(3) 0.96362(17) 0.0440(7) Uani 1 1 d .
N3 N -0.0538(5) -0.4670(3) 0.91253(16) 0.0392(7) Uani 1 1 d .
N4 N 0.7528(7) -0.3603(3) 0.48983(19) 0.0591(9) Uani 1 1 d .
N5 N 1.1912(5) 0.0648(3) 0.42899(14) 0.0348(6) Uani 1 1 d .
N6 N -0.6053(5) -1.0325(3) 0.78671(16) 0.0415(7) Uani 1 1 d .
H6A H -0.7103 -1.0872 0.7828 0.050 Uiso 1 1 calc R
N7 N -0.0852(5) -0.4757(3) 0.61734(16) 0.0458(8) Uani 1 1 d .
H7A H -0.0881 -0.4218 0.5815 0.055 Uiso 1 1 calc R
S1 S 0.61732(16) -0.32174(9) 0.78012(5) 0.0444(2) Uani 1 1 d .
S2 S 0.84331(14) -0.14727(8) 0.96460(5) 0.0416(2) Uani 1 1 d .
S3 S 0.39409(13) -0.57006(7) 0.91443(5) 0.03385(19) Uani 1 1 d .
S4 S 0.69098(15) -0.15739(8) 0.39349(4) 0.0388(2) Uani 1 1 d .
S5 S 0.75514(14) 0.18167(8) 0.43326(5) 0.0439(2) Uani 1 1 d .
S6 S -0.06481(18) -0.74474(9) 0.80950(5) 0.0479(2) Uani 1 1 d .
C1 C 0.0862(6) -0.4716(3) 0.66467(19) 0.0439(9) Uani 1 1 d .
H1A H 0.2001 -0.4115 0.6584 0.053 Uiso 1 1 calc R
C2 C 0.0910(6) -0.5558(3) 0.72144(18) 0.0399(8) Uani 1 1 d .
H2A H 0.2090 -0.5536 0.7542 0.048 Uiso 1 1 calc R
C3 C -0.0790(6) -0.6453(3) 0.73106(17) 0.0354(8) Uani 1 1 d .
C4 C -0.2534(7) -0.6463(3) 0.6814(2) 0.0464(9) Uani 1 1 d .
H4A H -0.3709 -0.7045 0.6869 0.056 Uiso 1 1 calc R
C5 C -0.2502(7) -0.5610(3) 0.6246(2) 0.0490(9) Uani 1 1 d .
H5A H -0.3644 -0.5622 0.5905 0.059 Uiso 1 1 calc R
C6 C -0.4453(6) -1.0158(3) 0.73029(18) 0.0381(8) Uani 1 1 d .
H6B H -0.4480 -1.0636 0.6879 0.046 Uiso 1 1 calc R
C7 C -0.2771(6) -0.9289(3) 0.73420(18) 0.0365(8) Uani 1 1 d .
H7B H -0.1640 -0.9179 0.6951 0.044 Uiso 1 1 calc R
C8 C -0.2783(6) -0.8576(3) 0.79756(17) 0.0346(7) Uani 1 1 d .
C9 C -0.4452(7) -0.8787(3) 0.85654(19) 0.0433(9) Uani 1 1 d .
H9A H -0.4456 -0.8333 0.9001 0.052 Uiso 1 1 calc R
C10 C -0.6086(7) -0.9674(3) 0.8491(2) 0.0478(9) Uani 1 1 d .
H10A H -0.7219 -0.9823 0.8877 0.057 Uiso 1 1 calc R
C11 C 0.8698(7) -0.2484(3) 0.77331(19) 0.0448(9) Uani 1 1 d .
C12 C 1.1067(5) -0.2055(3) 0.96442(17) 0.0317(7) Uani 1 1 d .
C13 C 0.1302(6) -0.5094(3) 0.91421(17) 0.0316(7) Uani 1 1 d .
C14 C 0.7283(6) -0.2766(3) 0.45050(19) 0.0381(8) Uani 1 1 d .
C15 C 1.0115(6) 0.1121(3) 0.43073(16) 0.0309(7) Uani 1 1 d .

loop_
_atom_site_aniso_label
_atom_site_aniso_U_11
_atom_site_aniso_U_22
_atom_site_aniso_U_33
_atom_site_aniso_U_23
_atom_site_aniso_U_13
_atom_site_aniso_U_12
Cd1 0.02345(18) 0.0324(2) 0.03093(18) 0.00059(13) -0.00088(12) -0.00067(13)
Cd2 0.02300(15) 0.03633(16) 0.05256(18) -0.00135(11) -0.00200(11) 0.00094(11)
N1 0.049(2) 0.065(2) 0.058(2) 0.0012(17) 0.0033(15) -0.0131(18)
N2 0.0281(17) 0.0420(18) 0.0626(19) -0.0088(14) -0.0065(13) 0.0006(14)
N3 0.0301(16) 0.0417(17) 0.0465(17) -0.0043(13) -0.0076(12) 0.0047(14)
N4 0.081(3) 0.045(2) 0.052(2) 0.0044(17) -0.0134(17) 0.0102(18)
N5 0.0248(15) 0.0468(17) 0.0329(15) -0.0015(12) -0.0017(11) 0.0005(13)
N6 0.0442(17) 0.0310(16) 0.0493(18) 0.0036(13) -0.0029(14) -0.0056(13)
N7 0.061(2) 0.0363(17) 0.0392(17) 0.0075(13) 0.0016(15) 0.0101(15)
S1 0.0405(5) 0.0450(5) 0.0484(5) 0.0003(4) -0.0075(4) -0.0046(4)
S2 0.0252(4) 0.0370(5) 0.0629(6) -0.0115(4) -0.0029(4) 0.0030(4)
S3 0.0247(4) 0.0327(5) 0.0444(5) -0.0032(3) -0.0034(3) 0.0019(3)
S4 0.0463(5) 0.0384(5) 0.0320(4) -0.0019(4) -0.0041(4) 0.0055(4)
S5 0.0276(4) 0.0377(5) 0.0649(6) 0.0147(4) 0.0032(4) 0.0013(4)
S6 0.0617(6) 0.0409(5) 0.0432(5) 0.0069(4) -0.0210(4) -0.0162(5)
C1 0.050(2) 0.035(2) 0.046(2) -0.0011(16) 0.0043(17) -0.0041(17)
C2 0.042(2) 0.040(2) 0.0377(19) -0.0027(15) -0.0042(15) -0.0047(16)
C3 0.0416(19) 0.0296(18) 0.0353(18) -0.0044(14) -0.0053(14) -0.0007(15)
C4 0.050(2) 0.039(2) 0.052(2) 0.0043(17) -0.0152(17) -0.0063(17)
C5 0.058(2) 0.042(2) 0.048(2) 0.0003(17) -0.0172(18) 0.0038(19)
C6 0.050(2) 0.0317(19) 0.0332(18) -0.0012(14) -0.0046(15) 0.0002(16)
C7 0.0416(19) 0.0364(19) 0.0310(17) 0.0027(14) 0.0000(14) -0.0018(15)
C8 0.044(2) 0.0260(18) 0.0346(18) 0.0034(14) -0.0097(15) -0.0012(15)
C9 0.062(2) 0.0324(19) 0.0351(19) -0.0044(14) 0.0037(16) 0.0001(17)
C10 0.054(2) 0.038(2) 0.048(2) 0.0005(17) 0.0149(17) -0.0015(18)
C11 0.050(2) 0.046(2) 0.038(2) 0.0004(16) -0.0019(16) 0.0030(19)
C12 0.0292(19) 0.0306(18) 0.0352(18) -0.0048(13) -0.0006(13) -0.0053(15)
C13 0.0336(19) 0.0295(18) 0.0324(17) -0.0034(13) -0.0051(13) -0.0046(15)
C14 0.040(2) 0.037(2) 0.0384(19) -0.0131(17) -0.0071(15) 0.0047(16)
C15 0.0301(19) 0.0351(18) 0.0274(16) 0.0012(13) -0.0009(13) -0.0100(15)

loop_
_atom_type_symbol
_atom_type_description
_atom_type_scat_dispersion_real
_atom_type_scat_dispersion_imag
_atom_type_scat_source
C C 0.0033 0.0016 'International Tables Vol C Tables 4.2.6.8 and 6.1.1.4'
H H 0.0000 0.0000 'International Tables Vol C Tables 4.2.6.8 and 6.1.1.4'
N N 0.0061 0.0033 'International Tables Vol C Tables 4.2.6.8 and 6.1.1.4'
S S 0.1246 0.1234 'International Tables Vol C Tables 4.2.6.8 and 6.1.1.4'
Cd Cd -0.8075 1.2024 'International Tables Vol C Tables 4.2.6.8 and 6.1.1.4'

loop_
_geom_angle_atom_site_label_1
_geom_angle_atom_site_label_2
_geom_angle_atom_site_label_3
_geom_angle
_geom_angle_site_symmetry_1
_geom_angle_site_symmetry_3
N5 Cd1 N5 180.00(10) 1_455 2_756
N5 Cd1 S5 88.05(7) 1_455 .
N5 Cd1 S5 91.95(7) 2_756 .
N5 Cd1 S5 91.95(7) 1_455 2_656
N5 Cd1 S5 88.05(7) 2_756 2_656
S5 Cd1 S5 180.00(3) . 2_656
N5 Cd1 S4 84.88(7) 1_455 2_656
N5 Cd1 S4 95.12(7) 2_756 2_656
S5 Cd1 S4 91.49(3) . 2_656
S5 Cd1 S4 88.51(3) 2_656 2_656
N5 Cd1 S4 95.12(7) 1_455 .
N5 Cd1 S4 84.88(7) 2_756 .
S5 Cd1 S4 88.51(3) . .
S5 Cd1 S4 91.49(3) 2_656 .
S4 Cd1 S4 180.00(2) 2_656 .
N3 Cd2 N2 169.40(10) 1_655 1_455
N3 Cd2 S1 90.47(7) 1_655 .
N2 Cd2 S1 100.07(8) 1_455 .
N3 Cd2 S2 94.61(7) 1_655 .
N2 Cd2 S2 84.43(7) 1_455 .
S1 Cd2 S2 101.77(3) . .
N3 Cd2 S3 84.45(7) 1_655 .
N2 Cd2 S3 94.61(7) 1_455 .
S1 Cd2 S3 88.43(3) . .
S2 Cd2 S3 169.78(3) . .
N3 Cd2 S3 85.60(7) 1_655 2_647
N2 Cd2 S3 83.82(8) 1_455 2_647
S1 Cd2 S3 169.74(3) . 2_647
S2 Cd2 S3 88.01(3) . 2_647
S3 Cd2 S3 81.77(3) . 2_647
C12 N2 Cd2 160.3(3) . 1_655
C13 N3 Cd2 166.6(2) . 1_455
C15 N5 Cd1 145.4(2) . 1_655
C6 N6 C10 122.3(3) . .
C5 N7 C1 121.7(3) . .
C11 S1 Cd2 93.14(12) . .
C12 S2 Cd2 98.24(11) . .
C13 S3 Cd2 95.77(11) . .
C13 S3 Cd2 98.34(11) . 2_647
Cd2 S3 Cd2 98.23(3) . 2_647
C14 S4 Cd1 97.17(11) . .
C15 S5 Cd1 98.29(11) . .
C3 S6 C8 104.54(15) . .
N7 C1 C2 119.4(3) . .
C1 C2 C3 120.5(3) . .
C2 C3 C4 118.5(3) . .
C2 C3 S6 116.6(3) . .
C4 C3 S6 124.8(3) . .
C5 C4 C3 119.2(3) . .
N7 C5 C4 120.7(3) . .
N6 C6 C7 120.5(3) . .
C6 C7 C8 118.7(3) . .
C7 C8 C9 119.6(3) . .
C7 C8 S6 122.5(3) . .
C9 C8 S6 117.8(2) . .
C10 C9 C8 118.7(3) . .
N6 C10 C9 120.1(3) . .
N1 C11 S1 178.6(4) . .
N2 C12 S2 178.5(3) . .
N3 C13 S3 178.7(3) . .
N4 C14 S4 179.3(3) . .
N5 C15 S5 179.3(3) . .

loop_
_geom_bond_atom_site_label_1
_geom_bond_atom_site_label_2
_geom_bond_distance
_geom_bond_site_symmetry_2
Cd1 N5 2.358(3) 1_455
Cd1 N5 2.358(3) 2_756
Cd1 S5 2.6835(8) .
Cd1 S5 2.6835(8) 2_656
Cd1 S4 2.7558(8) 2_656
Cd1 S4 2.7558(8) .
Cd2 N3 2.264(3) 1_655
Cd2 N2 2.277(3) 1_455
Cd2 S1 2.6341(9) .
Cd2 S2 2.6917(9) .
Cd2 S3 2.7465(8) .
Cd2 S3 2.9495(9) 2_647
N1 C11 1.158(5) .
N2 C12 1.156(4) .
N2 Cd2 2.277(3) 1_655
N3 C13 1.159(4) .
N3 Cd2 2.264(3) 1_455
N4 C14 1.154(5) .
N5 C15 1.155(4) .
N5 Cd1 2.358(3) 1_655
N6 C6 1.331(4) .
N6 C10 1.333(5) .
N7 C5 1.332(5) .
N7 C1 1.348(5) .
S1 C11 1.663(4) .
S2 C12 1.645(3) .
S3 C13 1.658(3) .
S3 Cd2 2.9495(9) 2_647
S4 C14 1.656(4) .
S5 C15 1.658(3) .
S6 C3 1.760(3) .
S6 C8 1.772(3) .
C1 C2 1.356(5) .
C2 C3 1.387(5) .
C3 C4 1.389(5) .
C4 C5 1.362(5) .
C6 C7 1.365(5) .
C7 C8 1.386(5) .
C8 C9 1.395(5) .
C9 C10 1.369(5) .
